data_4038794
loop_
_publ_author_name
'Selby, Joshua'
'Holzapfel, Marco'
'Lombe, Blaise Kimbadi'
'Schmidt, David'
'Krause, Ana-Maria'
'W\"urthner, Frank'
'Bringmann, Gerhard'
'Lambert, Christoph'

_publ_section_title
;
 Chiroptical Properties of Indolenine Squaraines with a Stereogenic Center
 at Close Proximity.
;
_journal_issue 19
_journal_name_full 'The Journal of organic chemistry'
_journal_page_first 12227
_journal_page_last 12242
_journal_paper_doi 10.1021/acs.joc.0c01422
_journal_volume 85
_journal_year 2020
_chemical_absolute_configuration unk
_chemical_formula_moiety 'C41 H48 N4 O'
_chemical_formula_sum 'C41 H48 N4 O'
_chemical_formula_weight 612.83
_space_group_crystal_system monoclinic
_space_group_IT_number 4
_space_group_name_Hall 'P 2yb'
_space_group_name_H-M_alt 'P 1 21 1'
_atom_sites_solution_hydrogens geom
_atom_sites_solution_primary dual
_audit_creation_method SHELXL-2018/3
_cell_angle_alpha 90
_cell_angle_beta 109.467(2)
_cell_angle_gamma 90
_cell_formula_units_Z 2
_cell_length_a 12.5152(11)
_cell_length_b 8.1909(7)
_cell_length_c 18.3478(16)
_cell_measurement_reflns_used 9684
_cell_measurement_temperature 100(2)
_cell_measurement_theta_max 72.52
_cell_measurement_theta_min 2.55
_cell_volume 1773.3(3)
_computing_cell_refinement 'Bruker SAINT'
_computing_data_collection 'Bruker APEX3'
_computing_data_reduction 'Bruker SAINT'
_computing_molecular_graphics 'Bruker SHELXTL'
_computing_publication_material 'Bruker SHELXTL'
_computing_structure_refinement 'SHELXL-2018/3 (Sheldrick, 2018)'
_computing_structure_solution 'SHELXT 2014/5 (Sheldrick, 2014)'
_diffrn_ambient_temperature 100(2)
_diffrn_measured_fraction_theta_full 0.999
_diffrn_measured_fraction_theta_max 0.999
_diffrn_measurement_device_type Bruker-Kappa-D8Quest_PhotonII
_diffrn_measurement_method omega_and_phi_scan
_diffrn_radiation_type CuK\a
_diffrn_radiation_wavelength 1.54178
_diffrn_reflns_av_R_equivalents 0.0242
_diffrn_reflns_av_unetI/netI 0.0182
_diffrn_reflns_Laue_measured_fraction_full 0.999
_diffrn_reflns_Laue_measured_fraction_max 0.999
_diffrn_reflns_limit_h_max 15
_diffrn_reflns_limit_h_min -15
_diffrn_reflns_limit_k_max 10
_diffrn_reflns_limit_k_min -9
_diffrn_reflns_limit_l_max 22
_diffrn_reflns_limit_l_min -22
_diffrn_reflns_number 37269
_diffrn_reflns_point_group_measured_fraction_full 0.984
_diffrn_reflns_point_group_measured_fraction_max 0.981
_diffrn_reflns_theta_full 67.679
_diffrn_reflns_theta_max 72.493
_diffrn_reflns_theta_min 2.554
_diffrn_source Cu/K(alpha)_ImuS_Microsource
_exptl_absorpt_coefficient_mu 0.532
_exptl_absorpt_correction_T_max 0.7536
_exptl_absorpt_correction_T_min 0.6784
_exptl_absorpt_correction_type multi-scan
_exptl_absorpt_process_details Bruker-SADABS
_exptl_crystal_colour green
_exptl_crystal_density_diffrn 1.148
_exptl_crystal_description block
_exptl_crystal_F_000 660
_exptl_crystal_size_max 0.239
_exptl_crystal_size_mid 0.182
_exptl_crystal_size_min 0.094
_refine_diff_density_max 0.594
_refine_diff_density_min -0.231
_refine_diff_density_rms 0.040
_refine_ls_abs_structure_details
;
 Flack x determined using 3053 quotients [(I+)-(I-)]/[(I+)+(I-)]
 (Parsons, Flack and Wagner, Acta Cryst. B69 (2013) 249-259).
;
_refine_ls_abs_structure_Flack 0.00(5)
_refine_ls_extinction_method none
_refine_ls_goodness_of_fit_ref 1.030
_refine_ls_hydrogen_treatment constr
_refine_ls_matrix_type full
_refine_ls_number_parameters 421
_refine_ls_number_reflns 6912
_refine_ls_number_restraints 1
_refine_ls_restrained_S_all 1.030
_refine_ls_R_factor_all 0.0397
_refine_ls_R_factor_gt 0.0392
_refine_ls_shift/su_max 0.000
_refine_ls_shift/su_mean 0.000
_refine_ls_structure_factor_coef Fsqd
_refine_ls_weighting_details 'w=1/[\s^2^(Fo^2^)+(0.0619P)^2^+0.5604P] where P=(Fo^2^+2Fc^2^)/3'
_refine_ls_weighting_scheme calc
_refine_ls_wR_factor_gt 0.1034
_refine_ls_wR_factor_ref 0.1041
_reflns_Friedel_coverage 0.829
_reflns_Friedel_fraction_full 0.967
_reflns_Friedel_fraction_max 0.960
_reflns_number_gt 6826
_reflns_number_total 6912
_reflns_threshold_expression 'I > 2\s(I)'
_cod_data_source_file jo0c01422_si_003.cif
_cod_data_source_block JFS0715
_cod_depositor_comments 'Adding full bibliography for 4038793--4038794.cif.'
_cod_original_sg_symbol_H-M 'P 21'
_cod_database_code 4038794
_shelx_shelxl_version_number 2018/3
_shelx_space_group_comment
;
The symmetry employed for this shelxl refinement is uniquely defined
by the following loop, which should always be used as a source of
symmetry information in preference to the above space-group names.
They are only intended as comments.
;

loop_
_space_group_symop_operation_xyz
'x, y, z'
'-x, y+1/2, -z'

loop_
_atom_site_label
_atom_site_type_symbol
_atom_site_fract_x
_atom_site_fract_y
_atom_site_fract_z
_atom_site_U_iso_or_equiv
_atom_site_adp_type
_atom_site_occupancy
_atom_site_site_symmetry_order
_atom_site_calc_flag
_atom_site_refinement_flags_posn
_atom_site_refinement_flags_adp
_atom_site_refinement_flags_occupancy
_atom_site_disorder_assembly
_atom_site_disorder_group
C1 C 0.40425(17) 0.4891(3) 0.33861(12) 0.0198(4) Uani 1 1 d . . . . .
C2 C 0.50607(17) 0.4844(3) 0.31728(12) 0.0199(4) Uani 1 1 d . . . . .
C3 C 0.44393(17) 0.5130(3) 0.23692(12) 0.0204(4) Uani 1 1 d . . . . .
C4 C 0.33683(17) 0.5244(3) 0.25570(11) 0.0214(4) Uani 1 1 d . . . . .
C5 C 0.48753(17) 0.5197(3) 0.17567(12) 0.0202(4) Uani 1 1 d . . . . .
H5 H 0.567344 0.505655 0.191114 0.024 Uiso 1 1 calc R U . . .
C6 C 0.43589(17) 0.5428(3) 0.09704(12) 0.0197(4) Uani 1 1 d . . . . .
C7 C 0.31132(16) 0.5695(3) 0.04964(11) 0.0193(4) Uani 1 1 d . . . . .
C8 C 0.31718(17) 0.5833(3) -0.03172(11) 0.0206(4) Uani 1 1 d . . . . .
C9 C 0.23331(18) 0.6029(3) -0.10289(12) 0.0234(4) Uani 1 1 d . . . . .
H9 H 0.156164 0.612327 -0.106234 0.028 Uiso 1 1 calc R U . . .
C10 C 0.26324(19) 0.6087(3) -0.16965(12) 0.0261(5) Uani 1 1 d . . . . .
H10 H 0.206229 0.622525 -0.218640 0.031 Uiso 1 1 calc R U . . .
C11 C 0.37611(19) 0.5942(3) -0.16477(12) 0.0266(5) Uani 1 1 d . . . . .
H11 H 0.395119 0.598615 -0.210724 0.032 Uiso 1 1 calc R U . . .
C12 C 0.46184(18) 0.5734(3) -0.09402(12) 0.0244(4) Uani 1 1 d . . . . .
H12 H 0.538997 0.563873 -0.090635 0.029 Uiso 1 1 calc R U . . .
C13 C 0.42963(17) 0.5673(3) -0.02850(12) 0.0207(4) Uani 1 1 d . . . . .
C14 C 0.39499(17) 0.4605(3) 0.41058(12) 0.0232(4) Uani 1 1 d . . . . .
H14 H 0.465804 0.444247 0.450219 0.028 Uiso 1 1 calc R U . . .
C15 C 0.30161(18) 0.4508(3) 0.43666(12) 0.0236(4) Uani 1 1 d . . . . .
C16 C 0.17613(17) 0.4796(3) 0.39501(12) 0.0237(4) Uani 1 1 d . . . . .
C17 C 0.12829(19) 0.4543(3) 0.45993(13) 0.0261(5) Uani 1 1 d . . . . .
C18 C 0.21417(19) 0.4146(3) 0.52671(14) 0.0288(5) Uani 1 1 d . . . . .
C19 C 0.1968(2) 0.3837(4) 0.59641(14) 0.0367(6) Uani 1 1 d . . . . .
H19 H 0.257493 0.355618 0.641812 0.044 Uiso 1 1 calc R U . . .
C20 C 0.0861(2) 0.3961(4) 0.59625(15) 0.0403(6) Uani 1 1 d . . . . .
H20 H 0.070544 0.378609 0.642931 0.048 Uiso 1 1 calc R U . . .
C21 C -0.0019(2) 0.4332(4) 0.52950(15) 0.0373(6) Uani 1 1 d . . . . .
H21 H -0.077120 0.438625 0.530693 0.045 Uiso 1 1 calc R U . . .
C22 C 0.0182(2) 0.4628(4) 0.46040(14) 0.0337(5) Uani 1 1 d . . . . .
H22 H -0.042527 0.488415 0.414560 0.040 Uiso 1 1 calc R U . . .
C23 C 0.24167(18) 0.4171(3) 0.05597(12) 0.0241(4) Uani 1 1 d . . . . .
H23A H 0.279127 0.318603 0.046029 0.036 Uiso 1 1 calc R U . . .
H23B H 0.165352 0.424817 0.017840 0.036 Uiso 1 1 calc R U . . .
H23C H 0.236475 0.411359 0.108031 0.036 Uiso 1 1 calc R U . . .
C24 C 0.26969(17) 0.7293(3) 0.07656(12) 0.0201(4) Uani 1 1 d . . . . .
H24A H 0.288879 0.724430 0.133407 0.024 Uiso 1 1 calc R U . . .
H24B H 0.312527 0.821542 0.064958 0.024 Uiso 1 1 calc R U . . .
C25 C 0.14317(19) 0.7665(3) 0.04081(14) 0.0299(5) Uani 1 1 d . . . . .
H25A H 0.123011 0.776636 -0.015954 0.036 Uiso 1 1 calc R U . . .
H25B H 0.098848 0.675121 0.051552 0.036 Uiso 1 1 calc R U . . .
C26 C 0.11262(19) 0.9242(3) 0.07338(15) 0.0338(5) Uani 1 1 d . . . . .
H26A H 0.032184 0.948559 0.047436 0.051 Uiso 1 1 calc R U . . .
H26B H 0.158721 1.013953 0.064662 0.051 Uiso 1 1 calc R U . . .
H26C H 0.127315 0.911462 0.128981 0.051 Uiso 1 1 calc R U . . .
C27 C 0.61943(17) 0.5004(3) 0.07178(12) 0.0220(4) Uani 1 1 d . . . . .
H27A H 0.635773 0.460355 0.025685 0.026 Uiso 1 1 calc R U . . .
H27B H 0.634636 0.409465 0.109411 0.026 Uiso 1 1 calc R U . . .
C28 C 0.70109(18) 0.6394(3) 0.10759(13) 0.0232(4) Uani 1 1 d . . . . .
H28A H 0.690119 0.675795 0.156057 0.028 Uiso 1 1 calc R U . . .
H28B H 0.685745 0.733138 0.071509 0.028 Uiso 1 1 calc R U . . .
C29 C 0.82335(18) 0.5807(3) 0.12470(13) 0.0276(5) Uani 1 1 d . . . . .
H29A H 0.835085 0.480247 0.156437 0.033 Uiso 1 1 calc R U . . .
H29B H 0.834634 0.552216 0.075328 0.033 Uiso 1 1 calc R U . . .
C30 C 0.9115(2) 0.7060(4) 0.16672(16) 0.0369(6) Uani 1 1 d . . . . .
H30A H 0.905235 0.801895 0.133606 0.055 Uiso 1 1 calc R U . . .
H30B H 0.987313 0.658497 0.179159 0.055 Uiso 1 1 calc R U . . .
H30C H 0.898796 0.738719 0.214575 0.055 Uiso 1 1 calc R U . . .
C31 C 0.1545(2) 0.6553(3) 0.36379(14) 0.0313(5) Uani 1 1 d . . . . .
H31A H 0.190039 0.732482 0.405687 0.047 Uiso 1 1 calc R U . . .
H31B H 0.072662 0.675719 0.343406 0.047 Uiso 1 1 calc R U . . .
H31C H 0.186864 0.669690 0.322396 0.047 Uiso 1 1 calc R U . . .
C32 C 0.1211(2) 0.3615(3) 0.32679(14) 0.0307(5) Uani 1 1 d . . . . .
H32A H 0.038614 0.383680 0.306327 0.037 Uiso 1 1 calc R U . . .
H32B H 0.152365 0.385265 0.284987 0.037 Uiso 1 1 calc R U . . .
C33 C 0.1387(2) 0.1817(3) 0.34717(15) 0.0356(5) Uani 1 1 d . . . . .
H33A H 0.107551 0.155680 0.388833 0.043 Uiso 1 1 calc R U . . .
H33B H 0.220748 0.156612 0.366185 0.043 Uiso 1 1 calc R U . . .
C34 C 0.0786(2) 0.0767(4) 0.27498(17) 0.0410(6) Uani 1 1 d . . . . .
H34A H 0.109106 0.103626 0.233704 0.062 Uiso 1 1 calc R U . . .
H34B H -0.002942 0.099300 0.257338 0.062 Uiso 1 1 calc R U . . .
H34C H 0.091627 -0.039169 0.288191 0.062 Uiso 1 1 calc R U . . .
C35 C 0.4238(2) 0.3654(3) 0.57053(13) 0.0278(5) Uani 1 1 d . . . . .
H35A H 0.476311 0.319485 0.545690 0.033 Uiso 1 1 calc R U . . .
H35B H 0.408816 0.279397 0.603806 0.033 Uiso 1 1 calc R U . . .
C36 C 0.4808(2) 0.5100(3) 0.62090(14) 0.0299(5) Uani 1 1 d . . . . .
H36A H 0.424067 0.571096 0.636889 0.036 Uiso 1 1 calc R U . . .
H36B H 0.512256 0.584795 0.590768 0.036 Uiso 1 1 calc R U . . .
C37 C 0.5761(2) 0.4512(3) 0.69267(15) 0.0357(6) Uani 1 1 d . . . . .
H37A H 0.545346 0.368925 0.719887 0.043 Uiso 1 1 calc R U . . .
H37B H 0.635198 0.397265 0.676264 0.043 Uiso 1 1 calc R U . . .
C38 C 0.6300(2) 0.5883(4) 0.74825(15) 0.0366(6) Uani 1 1 d . . . . .
H38A H 0.667936 0.664085 0.723516 0.055 Uiso 1 1 calc R U . . .
H38B H 0.685609 0.542773 0.794954 0.055 Uiso 1 1 calc R U . . .
H38C H 0.571239 0.646687 0.762199 0.055 Uiso 1 1 calc R U . . .
C39 C 0.62027(17) 0.4601(3) 0.35900(12) 0.0232(4) Uani 1 1 d . . . . .
C40 C 0.65735(18) 0.4444(3) 0.44093(13) 0.0300(5) Uani 1 1 d . . . . .
C41 C 0.70603(18) 0.4574(3) 0.32330(12) 0.0277(5) Uani 1 1 d . . . . .
N1 N 0.49860(14) 0.5418(2) 0.04864(10) 0.0201(4) Uani 1 1 d . . . . .
N2 N 0.31733(16) 0.4091(3) 0.51061(11) 0.0267(4) Uani 1 1 d . . . . .
N3 N 0.77536(17) 0.4555(4) 0.29519(12) 0.0399(6) Uani 1 1 d . . . . .
N4 N 0.68473(18) 0.4359(4) 0.50706(12) 0.0454(6) Uani 1 1 d . . . . .
O1 O 0.23779(12) 0.5524(2) 0.21949(8) 0.0292(4) Uani 1 1 d . . . . .

loop_
_atom_site_aniso_label
_atom_site_aniso_U_11
_atom_site_aniso_U_22
_atom_site_aniso_U_33
_atom_site_aniso_U_23
_atom_site_aniso_U_13
_atom_site_aniso_U_12
C1 0.0190(9) 0.0186(10) 0.0219(9) -0.0014(8) 0.0068(8) -0.0022(7)
C2 0.0205(9) 0.0191(10) 0.0209(9) -0.0018(8) 0.0078(8) -0.0012(7)
C3 0.0190(9) 0.0205(10) 0.0209(9) -0.0009(8) 0.0058(7) -0.0009(7)
C4 0.0212(10) 0.0237(10) 0.0199(9) -0.0016(8) 0.0078(8) -0.0034(8)
C5 0.0172(8) 0.0219(10) 0.0215(9) -0.0001(8) 0.0063(7) -0.0005(8)
C6 0.0205(9) 0.0180(10) 0.0217(10) -0.0011(8) 0.0085(8) -0.0014(8)
C7 0.0173(9) 0.0222(10) 0.0176(9) -0.0020(8) 0.0049(7) -0.0021(8)
C8 0.0239(9) 0.0190(10) 0.0198(9) -0.0029(8) 0.0087(8) -0.0020(8)
C9 0.0232(10) 0.0251(11) 0.0206(10) -0.0022(8) 0.0055(8) -0.0024(8)
C10 0.0298(11) 0.0276(12) 0.0194(10) -0.0017(8) 0.0061(8) -0.0035(9)
C11 0.0329(11) 0.0290(12) 0.0207(10) -0.0012(9) 0.0127(9) -0.0020(9)
C12 0.0275(10) 0.0248(11) 0.0238(10) -0.0021(9) 0.0127(8) -0.0009(9)
C13 0.0240(9) 0.0179(10) 0.0198(9) -0.0018(8) 0.0067(8) -0.0016(8)
C14 0.0191(9) 0.0278(11) 0.0224(9) 0.0029(8) 0.0065(8) 0.0016(8)
C15 0.0231(10) 0.0271(11) 0.0213(9) 0.0019(8) 0.0082(8) 0.0006(8)
C16 0.0189(9) 0.0316(12) 0.0211(9) -0.0041(9) 0.0071(8) -0.0050(8)
C17 0.0258(10) 0.0301(12) 0.0250(10) -0.0040(9) 0.0117(9) -0.0042(9)
C18 0.0245(10) 0.0356(13) 0.0289(11) 0.0015(10) 0.0125(9) -0.0007(9)
C19 0.0325(12) 0.0511(17) 0.0288(12) 0.0041(11) 0.0133(10) -0.0018(11)
C20 0.0384(13) 0.0580(17) 0.0324(12) 0.0011(12) 0.0222(11) -0.0058(13)
C21 0.0284(11) 0.0510(17) 0.0393(13) -0.0080(12) 0.0206(10) -0.0076(11)
C22 0.0248(11) 0.0469(15) 0.0312(12) -0.0083(11) 0.0116(9) -0.0070(11)
C23 0.0242(10) 0.0249(11) 0.0233(10) -0.0020(8) 0.0080(8) -0.0060(8)
C24 0.0191(9) 0.0218(10) 0.0195(9) -0.0021(8) 0.0064(7) -0.0019(7)
C25 0.0210(11) 0.0364(13) 0.0293(11) -0.0078(10) 0.0044(9) 0.0033(9)
C26 0.0226(10) 0.0385(14) 0.0370(12) -0.0082(11) 0.0054(9) 0.0060(10)
C27 0.0202(9) 0.0243(11) 0.0235(9) -0.0004(8) 0.0099(8) 0.0024(8)
C28 0.0219(10) 0.0235(11) 0.0250(10) 0.0023(8) 0.0091(8) 0.0006(8)
C29 0.0224(10) 0.0320(12) 0.0297(11) 0.0003(10) 0.0103(8) 0.0017(9)
C30 0.0221(11) 0.0378(14) 0.0454(14) 0.0050(12) 0.0040(10) -0.0016(10)
C31 0.0259(11) 0.0396(14) 0.0290(11) 0.0058(10) 0.0099(9) 0.0083(10)
C32 0.0284(11) 0.0351(13) 0.0288(11) -0.0038(10) 0.0099(9) -0.0068(10)
C33 0.0377(13) 0.0357(14) 0.0337(12) 0.0006(11) 0.0125(11) -0.0042(11)
C34 0.0424(14) 0.0341(14) 0.0497(15) -0.0135(12) 0.0195(12) -0.0132(12)
C35 0.0286(11) 0.0319(13) 0.0232(10) 0.0043(9) 0.0092(9) 0.0027(9)
C36 0.0295(11) 0.0288(12) 0.0312(11) 0.0027(9) 0.0099(9) 0.0015(9)
C37 0.0368(13) 0.0287(13) 0.0340(12) 0.0049(10) 0.0014(10) 0.0030(10)
C38 0.0310(12) 0.0404(14) 0.0340(12) 0.0030(11) 0.0048(10) 0.0040(11)
C39 0.0205(10) 0.0279(11) 0.0207(9) 0.0002(8) 0.0065(8) 0.0013(8)
C40 0.0206(10) 0.0424(14) 0.0262(12) 0.0017(10) 0.0070(8) 0.0022(9)
C41 0.0217(10) 0.0379(13) 0.0213(10) -0.0023(9) 0.0041(8) 0.0015(9)
N1 0.0194(8) 0.0220(9) 0.0199(8) -0.0014(7) 0.0079(6) 0.0006(7)
N2 0.0239(9) 0.0335(11) 0.0237(9) 0.0023(8) 0.0092(7) 0.0008(8)
N3 0.0220(9) 0.0713(17) 0.0252(9) -0.0016(10) 0.0065(8) 0.0038(10)
N4 0.0279(10) 0.0794(19) 0.0255(10) 0.0068(11) 0.0046(8) 0.0064(12)
O1 0.0185(7) 0.0468(10) 0.0216(7) 0.0023(7) 0.0059(6) -0.0007(7)

loop_
_atom_type_symbol
_atom_type_description
_atom_type_scat_dispersion_real
_atom_type_scat_dispersion_imag
_atom_type_scat_source
C C 0.0181 0.0091 'International Tables Vol C Tables 4.2.6.8 and 6.1.1.4'
H H 0.0000 0.0000 'International Tables Vol C Tables 4.2.6.8 and 6.1.1.4'
N N 0.0311 0.0180 'International Tables Vol C Tables 4.2.6.8 and 6.1.1.4'
O O 0.0492 0.0322 'International Tables Vol C Tables 4.2.6.8 and 6.1.1.4'

loop_
_geom_angle_atom_site_label_1
_geom_angle_atom_site_label_2
_geom_angle_atom_site_label_3
_geom_angle
_geom_angle_site_symmetry_1
_geom_angle_site_symmetry_3
_geom_angle_publ_flag
C14 C1 C2 127.79(19) . . ?
C14 C1 C4 143.33(19) . . ?
C2 C1 C4 88.82(16) . . ?
C39 C2 C3 133.79(19) . . ?
C39 C2 C1 133.42(19) . . ?
C3 C2 C1 92.79(16) . . ?
C5 C3 C2 127.22(19) . . ?
C5 C3 C4 143.12(19) . . ?
C2 C3 C4 89.65(16) . . ?
O1 C4 C3 135.61(19) . . ?
O1 C4 C1 135.69(19) . . ?
C3 C4 C1 88.69(16) . . ?
C6 C5 C3 131.97(19) . . ?
C6 C5 H5 114.0 . . ?
C3 C5 H5 114.0 . . ?
N1 C6 C5 120.45(18) . . ?
N1 C6 C7 109.22(17) . . ?
C5 C6 C7 130.32(18) . . ?
C8 C7 C6 101.26(15) . . ?
C8 C7 C23 110.23(17) . . ?
C6 C7 C23 109.59(17) . . ?
C8 C7 C24 112.37(17) . . ?
C6 C7 C24 109.11(16) . . ?
C23 C7 C24 113.56(16) . . ?
C9 C8 C13 119.19(18) . . ?
C9 C8 C7 131.58(18) . . ?
C13 C8 C7 109.20(17) . . ?
C8 C9 C10 119.4(2) . . ?
C8 C9 H9 120.3 . . ?
C10 C9 H9 120.3 . . ?
C11 C10 C9 120.3(2) . . ?
C11 C10 H10 119.8 . . ?
C9 C10 H10 119.8 . . ?
C10 C11 C12 121.42(19) . . ?
C10 C11 H11 119.3 . . ?
C12 C11 H11 119.3 . . ?
C13 C12 C11 117.09(19) . . ?
C13 C12 H12 121.5 . . ?
C11 C12 H12 121.5 . . ?
C12 C13 C8 122.62(19) . . ?
C12 C13 N1 128.17(19) . . ?
C8 C13 N1 109.20(17) . . ?
C1 C14 C15 132.72(19) . . ?
C1 C14 H14 113.6 . . ?
C15 C14 H14 113.6 . . ?
N2 C15 C14 119.87(19) . . ?
N2 C15 C16 108.98(17) . . ?
C14 C15 C16 131.15(19) . . ?
C17 C16 C15 101.33(17) . . ?
C17 C16 C31 110.71(19) . . ?
C15 C16 C31 110.90(18) . . ?
C17 C16 C32 111.32(18) . . ?
C15 C16 C32 114.63(19) . . ?
C31 C16 C32 107.88(18) . . ?
C18 C17 C22 119.5(2) . . ?
C18 C17 C16 109.70(19) . . ?
C22 C17 C16 130.8(2) . . ?
C17 C18 C19 123.2(2) . . ?
C17 C18 N2 108.55(19) . . ?
C19 C18 N2 128.2(2) . . ?
C20 C19 C18 116.6(2) . . ?
C20 C19 H19 121.7 . . ?
C18 C19 H19 121.7 . . ?
C21 C20 C19 121.2(2) . . ?
C21 C20 H20 119.4 . . ?
C19 C20 H20 119.4 . . ?
C20 C21 C22 120.9(2) . . ?
C20 C21 H21 119.6 . . ?
C22 C21 H21 119.6 . . ?
C17 C22 C21 118.6(2) . . ?
C17 C22 H22 120.7 . . ?
C21 C22 H22 120.7 . . ?
C7 C23 H23A 109.5 . . ?
C7 C23 H23B 109.5 . . ?
H23A C23 H23B 109.5 . . ?
C7 C23 H23C 109.5 . . ?
H23A C23 H23C 109.5 . . ?
H23B C23 H23C 109.5 . . ?
C25 C24 C7 116.24(17) . . ?
C25 C24 H24A 108.2 . . ?
C7 C24 H24A 108.2 . . ?
C25 C24 H24B 108.2 . . ?
C7 C24 H24B 108.2 . . ?
H24A C24 H24B 107.4 . . ?
C26 C25 C24 111.11(19) . . ?
C26 C25 H25A 109.4 . . ?
C24 C25 H25A 109.4 . . ?
C26 C25 H25B 109.4 . . ?
C24 C25 H25B 109.4 . . ?
H25A C25 H25B 108.0 . . ?
C25 C26 H26A 109.5 . . ?
C25 C26 H26B 109.5 . . ?
H26A C26 H26B 109.5 . . ?
C25 C26 H26C 109.5 . . ?
H26A C26 H26C 109.5 . . ?
H26B C26 H26C 109.5 . . ?
N1 C27 C28 115.47(18) . . ?
N1 C27 H27A 108.4 . . ?
C28 C27 H27A 108.4 . . ?
N1 C27 H27B 108.4 . . ?
C28 C27 H27B 108.4 . . ?
H27A C27 H27B 107.5 . . ?
C27 C28 C29 109.51(18) . . ?
C27 C28 H28A 109.8 . . ?
C29 C28 H28A 109.8 . . ?
C27 C28 H28B 109.8 . . ?
C29 C28 H28B 109.8 . . ?
H28A C28 H28B 108.2 . . ?
C30 C29 C28 113.5(2) . . ?
C30 C29 H29A 108.9 . . ?
C28 C29 H29A 108.9 . . ?
C30 C29 H29B 108.9 . . ?
C28 C29 H29B 108.9 . . ?
H29A C29 H29B 107.7 . . ?
C29 C30 H30A 109.5 . . ?
C29 C30 H30B 109.5 . . ?
H30A C30 H30B 109.5 . . ?
C29 C30 H30C 109.5 . . ?
H30A C30 H30C 109.5 . . ?
H30B C30 H30C 109.5 . . ?
C16 C31 H31A 109.5 . . ?
C16 C31 H31B 109.5 . . ?
H31A C31 H31B 109.5 . . ?
C16 C31 H31C 109.5 . . ?
H31A C31 H31C 109.5 . . ?
H31B C31 H31C 109.5 . . ?
C33 C32 C16 114.7(2) . . ?
C33 C32 H32A 108.6 . . ?
C16 C32 H32A 108.6 . . ?
C33 C32 H32B 108.6 . . ?
C16 C32 H32B 108.6 . . ?
H32A C32 H32B 107.6 . . ?
C32 C33 C34 109.8(2) . . ?
C32 C33 H33A 109.7 . . ?
C34 C33 H33A 109.7 . . ?
C32 C33 H33B 109.7 . . ?
C34 C33 H33B 109.7 . . ?
H33A C33 H33B 108.2 . . ?
C33 C34 H34A 109.5 . . ?
C33 C34 H34B 109.5 . . ?
H34A C34 H34B 109.5 . . ?
C33 C34 H34C 109.5 . . ?
H34A C34 H34C 109.5 . . ?
H34B C34 H34C 109.5 . . ?
N2 C35 C36 113.0(2) . . ?
N2 C35 H35A 109.0 . . ?
C36 C35 H35A 109.0 . . ?
N2 C35 H35B 109.0 . . ?
C36 C35 H35B 109.0 . . ?
H35A C35 H35B 107.8 . . ?
C35 C36 C37 110.5(2) . . ?
C35 C36 H36A 109.6 . . ?
C37 C36 H36A 109.6 . . ?
C35 C36 H36B 109.6 . . ?
C37 C36 H36B 109.6 . . ?
H36A C36 H36B 108.1 . . ?
C38 C37 C36 112.9(2) . . ?
C38 C37 H37A 109.0 . . ?
C36 C37 H37A 109.0 . . ?
C38 C37 H37B 109.0 . . ?
C36 C37 H37B 109.0 . . ?
H37A C37 H37B 107.8 . . ?
C37 C38 H38A 109.5 . . ?
C37 C38 H38B 109.5 . . ?
H38A C38 H38B 109.5 . . ?
C37 C38 H38C 109.5 . . ?
H38A C38 H38C 109.5 . . ?
H38B C38 H38C 109.5 . . ?
C2 C39 C40 120.47(19) . . ?
C2 C39 C41 122.63(19) . . ?
C40 C39 C41 116.84(19) . . ?
N4 C40 C39 177.7(3) . . ?
N3 C41 C39 179.5(2) . . ?
C6 N1 C13 111.11(16) . . ?
C6 N1 C27 124.93(17) . . ?
C13 N1 C27 123.58(16) . . ?
C15 N2 C18 111.34(18) . . ?
C15 N2 C35 127.56(18) . . ?
C18 N2 C35 121.09(19) . . ?

loop_
_geom_bond_atom_site_label_1
_geom_bond_atom_site_label_2
_geom_bond_distance
_geom_bond_site_symmetry_2
_geom_bond_publ_flag
C1 C14 1.383(3) . ?
C1 C2 1.453(3) . ?
C1 C4 1.501(3) . ?
C2 C39 1.393(3) . ?
C2 C3 1.439(3) . ?
C3 C5 1.405(3) . ?
C3 C4 1.494(3) . ?
C4 O1 1.217(3) . ?
C5 C6 1.383(3) . ?
C5 H5 0.9500 . ?
C6 N1 1.367(3) . ?
C6 C7 1.527(3) . ?
C7 C8 1.523(3) . ?
C7 C23 1.549(3) . ?
C7 C24 1.549(3) . ?
C8 C9 1.385(3) . ?
C8 C13 1.395(3) . ?
C9 C10 1.396(3) . ?
C9 H9 0.9500 . ?
C10 C11 1.390(3) . ?
C10 H10 0.9500 . ?
C11 C12 1.392(3) . ?
C11 H11 0.9500 . ?
C12 C13 1.390(3) . ?
C12 H12 0.9500 . ?
C13 N1 1.406(3) . ?
C14 C15 1.405(3) . ?
C14 H14 0.9500 . ?
C15 N2 1.349(3) . ?
C15 C16 1.518(3) . ?
C16 C17 1.515(3) . ?
C16 C31 1.540(3) . ?
C16 C32 1.550(3) . ?
C17 C18 1.373(3) . ?
C17 C22 1.383(3) . ?
C18 C19 1.390(3) . ?
C18 N2 1.418(3) . ?
C19 C20 1.388(4) . ?
C19 H19 0.9500 . ?
C20 C21 1.380(4) . ?
C20 H20 0.9500 . ?
C21 C22 1.394(3) . ?
C21 H21 0.9500 . ?
C22 H22 0.9500 . ?
C23 H23A 0.9800 . ?
C23 H23B 0.9800 . ?
C23 H23C 0.9800 . ?
C24 C25 1.529(3) . ?
C24 H24A 0.9900 . ?
C24 H24B 0.9900 . ?
C25 C26 1.524(3) . ?
C25 H25A 0.9900 . ?
C25 H25B 0.9900 . ?
C26 H26A 0.9800 . ?
C26 H26B 0.9800 . ?
C26 H26C 0.9800 . ?
C27 N1 1.468(3) . ?
C27 C28 1.525(3) . ?
C27 H27A 0.9900 . ?
C27 H27B 0.9900 . ?
C28 C29 1.533(3) . ?
C28 H28A 0.9900 . ?
C28 H28B 0.9900 . ?
C29 C30 1.516(3) . ?
C29 H29A 0.9900 . ?
C29 H29B 0.9900 . ?
C30 H30A 0.9800 . ?
C30 H30B 0.9800 . ?
C30 H30C 0.9800 . ?
C31 H31A 0.9800 . ?
C31 H31B 0.9800 . ?
C31 H31C 0.9800 . ?
C32 C33 1.517(4) . ?
C32 H32A 0.9900 . ?
C32 H32B 0.9900 . ?
C33 C34 1.548(4) . ?
C33 H33A 0.9900 . ?
C33 H33B 0.9900 . ?
C34 H34A 0.9800 . ?
C34 H34B 0.9800 . ?
C34 H34C 0.9800 . ?
C35 N2 1.462(3) . ?
C35 C36 1.526(3) . ?
C35 H35A 0.9900 . ?
C35 H35B 0.9900 . ?
C36 C37 1.530(3) . ?
C36 H36A 0.9900 . ?
C36 H36B 0.9900 . ?
C37 C38 1.516(4) . ?
C37 H37A 0.9900 . ?
C37 H37B 0.9900 . ?
C38 H38A 0.9800 . ?
C38 H38B 0.9800 . ?
C38 H38C 0.9800 . ?
C39 C40 1.424(3) . ?
C39 C41 1.432(3) . ?
C40 N4 1.148(3) . ?
C41 N3 1.148(3) . ?
